data_7219605
loop_
_publ_author_name
'Li, Hui'
'Zhao, Feng-Qi'
'Wang, Bozhou'
'Zhai, Lian-jie'
'Lai, Wei-Peng'
'Liu, Ning'

_publ_section_title
;
 A new family of energetic salts based on oxy-bridged
 bis(dinitromethyl)furazan: syntheses, characterization and properties
;
_journal_name_full 'RSC Adv.'
_journal_paper_doi 10.1039/C5RA00175G
_journal_year 2015
_chemical_formula_sum 'C8 H12 N14 O11'
_chemical_formula_weight 480.32
_chemical_name_systematic
; 
 ? 
;
_space_group_IT_number 2
_symmetry_cell_setting triclinic
_symmetry_space_group_name_Hall '-P 1'
_symmetry_space_group_name_H-M 'P -1'
_atom_sites_solution_hydrogens geom
_atom_sites_solution_primary direct
_atom_sites_solution_secondary difmap
_audit_creation_method SHELXL-97
_audit_update_record
;
2015-01-05 deposited with the CCDC.
2015-02-18 downloaded from the CCDC.
;
_cell_angle_alpha 78.079(3)
_cell_angle_beta 83.683(3)
_cell_angle_gamma 71.346(2)
_cell_formula_units_Z 2
_cell_length_a 8.8823(16)
_cell_length_b 10.2514(18)
_cell_length_c 10.7178(19)
_cell_measurement_reflns_used 3002
_cell_measurement_temperature 296(2)
_cell_measurement_theta_max 26.23
_cell_measurement_theta_min 2.42
_cell_volume 903.7(3)
_computing_cell_refinement 'Bruker SAINT'
_computing_data_collection 'Bruker APEX2'
_computing_data_reduction 'Bruker SAINT'
_computing_molecular_graphics 'Bruker SHELXTL'
_computing_publication_material 'Bruker SHELXTL'
_computing_structure_refinement 'SHELXL-97 (Sheldrick, 2008)'
_computing_structure_solution 'SHELXS-97 (Sheldrick, 2008)'
_diffrn_ambient_temperature 296(2)
_diffrn_measured_fraction_theta_full 0.989
_diffrn_measured_fraction_theta_max 0.989
_diffrn_measurement_device_type 'Bruker APEX-II CCD'
_diffrn_measurement_method '\f and \w scans'
_diffrn_radiation_monochromator graphite
_diffrn_radiation_source 'fine-focus sealed tube'
_diffrn_radiation_type MoK\a
_diffrn_radiation_wavelength 0.71073
_diffrn_reflns_av_R_equivalents 0.0296
_diffrn_reflns_av_sigmaI/netI 0.0454
_diffrn_reflns_limit_h_max 9
_diffrn_reflns_limit_h_min -10
_diffrn_reflns_limit_k_max 11
_diffrn_reflns_limit_k_min -12
_diffrn_reflns_limit_l_max 12
_diffrn_reflns_limit_l_min -12
_diffrn_reflns_number 4558
_diffrn_reflns_theta_full 25.10
_diffrn_reflns_theta_max 25.10
_diffrn_reflns_theta_min 1.94
_exptl_absorpt_coefficient_mu 0.162
_exptl_absorpt_correction_T_max 0.9774
_exptl_absorpt_correction_T_min 0.9446
_exptl_absorpt_correction_type none
_exptl_crystal_colour yellow
_exptl_crystal_density_diffrn 1.765
_exptl_crystal_density_meas 1.74
_exptl_crystal_description block
_exptl_crystal_F_000 492
_exptl_crystal_size_max 0.36
_exptl_crystal_size_mid 0.28
_exptl_crystal_size_min 0.14
_refine_diff_density_max 0.282
_refine_diff_density_min -0.210
_refine_diff_density_rms 0.057
_refine_ls_extinction_coef 0.268(11)
_refine_ls_extinction_expression Fc^*^=kFc[1+0.001xFc^2^\l^3^/sin(2\q)]^-1/4^
_refine_ls_extinction_method SHELXL
_refine_ls_goodness_of_fit_ref 1.040
_refine_ls_hydrogen_treatment mixed
_refine_ls_matrix_type full
_refine_ls_number_parameters 299
_refine_ls_number_reflns 3202
_refine_ls_number_restraints 0
_refine_ls_restrained_S_all 1.040
_refine_ls_R_factor_all 0.0442
_refine_ls_R_factor_gt 0.0401
_refine_ls_shift/su_max 0.000
_refine_ls_shift/su_mean 0.000
_refine_ls_structure_factor_coef Fsqd
_refine_ls_weighting_details 'calc w=1/[\s^2^(Fo^2^)+(0.0506P)^2^+0.3806P] where P=(Fo^2^+2Fc^2^)/3'
_refine_ls_weighting_scheme calc
_refine_ls_wR_factor_gt 0.1108
_refine_ls_wR_factor_ref 0.1153
_reflns_number_gt 2877
_reflns_number_total 3202
_reflns_threshold_expression >2sigma(I)
_cod_data_source_file c5ra00175g2.cif
_cod_data_source_block xb7246_0m
_cod_depositor_comments
;
The following automatic conversions were performed:

'_symmetry_cell_setting' value 'Triclinic' changed to 'triclinic'
according to
/usr/data/users/saulius/crontab/automatic-downloads/rss-feeds/RSC/lib/dictionaries/cif_core.dic
dictionary named 'cif_core.dic' version 2.4.2 from 2011-04-26.

Automatic conversion script
Id: cif_fix_values 3008 2015-01-20 13:52:24Z robertas 
;
_cod_original_sg_symbol_H-M P-1
_cod_database_code 7219605

loop_
_symmetry_equiv_pos_as_xyz
'x, y, z'
'-x, -y, -z'

loop_
_atom_site_label
_atom_site_type_symbol
_atom_site_fract_x
_atom_site_fract_y
_atom_site_fract_z
_atom_site_U_iso_or_equiv
_atom_site_adp_type
_atom_site_occupancy
_atom_site_symmetry_multiplicity
_atom_site_calc_flag
_atom_site_refinement_flags
N1 N 0.09862(19) 1.13064(15) 0.13119(15) 0.0413(4) Uani 1 1 d .
N2 N 0.10049(19) 0.89160(15) 0.16656(15) 0.0415(4) Uani 1 1 d .
N3 N 0.2661(2) 1.04808(19) -0.11784(17) 0.0608(6) Uani 1 1 d .
N4 N 0.4856(2) 0.85604(18) -0.11008(16) 0.0514(5) Uani 1 1 d .
N5 N 0.63752(18) 0.57710(16) 0.02378(15) 0.0410(4) Uani 1 1 d .
N6 N 0.62908(19) 0.40405(16) 0.19413(16) 0.0441(4) Uani 1 1 d .
N7 N 0.40286(18) 0.63707(15) 0.39150(13) 0.0362(4) Uani 1 1 d .
N8 N 0.3342(2) 0.43510(16) 0.37035(14) 0.0411(4) Uani 1 1 d .
N9 N 0.1759(3) 0.16321(18) 0.51615(18) 0.0590(5) Uani 1 1 d .
H9A H 0.1071 0.1760 0.5790 0.071 Uiso 1 1 calc R
H9B H 0.1997 0.2334 0.4691 0.071 Uiso 1 1 calc R
N10 N 0.3495(2) 0.0180(2) 0.39515(18) 0.0629(5) Uani 1 1 d .
H10A H 0.3946 -0.0647 0.3787 0.075 Uiso 1 1 calc R
H10B H 0.3728 0.0885 0.3484 0.075 Uiso 1 1 calc R
N11 N 0.2087(3) -0.06934(19) 0.56307(18) 0.0613(6) Uani 1 1 d .
H11A H 0.1399 -0.0565 0.6259 0.074 Uiso 1 1 calc R
H11B H 0.2538 -0.1523 0.5472 0.074 Uiso 1 1 calc R
N12 N 0.8537(2) 0.65082(16) 0.26122(16) 0.0473(4) Uani 1 1 d .
H12A H 0.7861 0.6586 0.3253 0.057 Uiso 1 1 calc R
H12B H 0.8632 0.7246 0.2100 0.057 Uiso 1 1 calc R
N13 N 0.9278(2) 0.41416(16) 0.31974(15) 0.0446(4) Uani 1 1 d .
H13A H 0.9864 0.3326 0.3075 0.054 Uiso 1 1 calc R
H13B H 0.8595 0.4221 0.3833 0.054 Uiso 1 1 calc R
N14 N 1.0465(2) 0.51468(17) 0.14449(16) 0.0494(5) Uani 1 1 d .
H14A H 1.1053 0.4333 0.1319 0.059 Uiso 1 1 calc R
H14B H 1.0558 0.5886 0.0934 0.059 Uiso 1 1 calc R
O1 O 0.0055(2) 1.15414(16) 0.22435(16) 0.0674(5) Uani 1 1 d .
O2 O 0.1439(2) 1.22468(14) 0.06200(16) 0.0600(5) Uani 1 1 d .
O3 O 0.0431(2) 0.89104(17) 0.27628(16) 0.0716(5) Uani 1 1 d .
O4 O 0.1179(2) 0.79291(15) 0.11119(16) 0.0616(5) Uani 1 1 d .
O5 O 0.4003(2) 0.97989(17) -0.18349(15) 0.0688(5) Uani 1 1 d .
O6 O 0.43772(19) 0.75719(15) 0.10317(13) 0.0571(4) Uani 1 1 d .
O7 O 0.69976(16) 0.43650(14) 0.07634(13) 0.0461(4) Uani 1 1 d .
O8 O 0.3092(2) 0.66028(15) 0.48435(14) 0.0571(4) Uani 1 1 d .
O9 O 0.49279(17) 0.71172(14) 0.35360(13) 0.0475(4) Uani 1 1 d .
O10 O 0.2332(2) 0.44794(17) 0.45892(14) 0.0587(4) Uani 1 1 d .
O11 O 0.3649(2) 0.33538(17) 0.31501(16) 0.0661(5) Uani 1 1 d .
C1 C 0.1515(2) 1.00059(17) 0.09829(17) 0.0358(4) Uani 1 1 d .
C2 C 0.2659(2) 0.97073(18) -0.00639(17) 0.0357(4) Uani 1 1 d .
C3 C 0.4033(2) 0.85180(18) -0.00416(16) 0.0372(4) Uani 1 1 d .
C4 C 0.5319(2) 0.62462(18) 0.10838(16) 0.0346(4) Uani 1 1 d .
C5 C 0.5243(2) 0.51886(17) 0.21537(16) 0.0330(4) Uani 1 1 d .
C6 C 0.4170(2) 0.53174(17) 0.32749(16) 0.0340(4) Uani 1 1 d .
C7 C 0.2446(2) 0.0368(2) 0.49200(18) 0.0448(5) Uani 1 1 d .
C8 C 0.9426(2) 0.52611(18) 0.24163(16) 0.0335(4) Uani 1 1 d .

loop_
_atom_site_aniso_label
_atom_site_aniso_U_11
_atom_site_aniso_U_22
_atom_site_aniso_U_33
_atom_site_aniso_U_23
_atom_site_aniso_U_13
_atom_site_aniso_U_12
N1 0.0427(9) 0.0305(8) 0.0483(9) -0.0087(7) 0.0081(7) -0.0104(7)
N2 0.0440(9) 0.0319(8) 0.0466(9) -0.0084(7) 0.0152(7) -0.0137(7)
N3 0.0688(12) 0.0474(10) 0.0420(10) 0.0046(8) 0.0193(9) 0.0003(9)
N4 0.0544(10) 0.0476(10) 0.0408(9) -0.0051(7) 0.0157(8) -0.0076(8)
N5 0.0383(8) 0.0391(8) 0.0402(9) -0.0085(7) 0.0086(7) -0.0069(7)
N6 0.0450(9) 0.0380(9) 0.0453(9) -0.0104(7) 0.0089(7) -0.0090(7)
N7 0.0432(8) 0.0335(8) 0.0297(7) -0.0040(6) 0.0034(6) -0.0115(7)
N8 0.0516(9) 0.0409(9) 0.0330(8) -0.0052(7) 0.0051(7) -0.0202(7)
N9 0.0815(14) 0.0419(10) 0.0562(11) -0.0130(8) 0.0263(10) -0.0295(9)
N10 0.0698(13) 0.0639(12) 0.0600(12) -0.0221(10) 0.0282(10) -0.0310(10)
N11 0.0834(14) 0.0401(10) 0.0613(12) -0.0175(8) 0.0305(10) -0.0259(9)
N12 0.0571(10) 0.0315(8) 0.0472(9) -0.0071(7) 0.0197(8) -0.0126(7)
N13 0.0575(10) 0.0324(8) 0.0421(9) -0.0068(7) 0.0136(7) -0.0164(7)
N14 0.0606(11) 0.0361(9) 0.0467(10) -0.0097(7) 0.0230(8) -0.0150(8)
O1 0.0861(12) 0.0438(9) 0.0694(10) -0.0264(8) 0.0376(9) -0.0196(8)
O2 0.0705(10) 0.0320(7) 0.0764(11) -0.0097(7) 0.0208(8) -0.0224(7)
O3 0.0989(13) 0.0505(9) 0.0583(10) -0.0100(7) 0.0433(9) -0.0286(9)
O4 0.0732(11) 0.0446(8) 0.0787(11) -0.0275(8) 0.0268(9) -0.0340(8)
O5 0.0820(11) 0.0561(9) 0.0414(8) 0.0069(7) 0.0266(8) -0.0034(8)
O6 0.0678(10) 0.0427(8) 0.0334(7) -0.0007(6) 0.0133(6) 0.0119(7)
O7 0.0432(8) 0.0395(7) 0.0494(8) -0.0144(6) 0.0127(6) -0.0048(6)
O8 0.0810(11) 0.0493(8) 0.0457(8) -0.0215(7) 0.0301(8) -0.0294(8)
O9 0.0555(8) 0.0459(8) 0.0492(8) -0.0155(6) 0.0100(6) -0.0265(7)
O10 0.0729(10) 0.0642(10) 0.0492(8) -0.0177(7) 0.0271(8) -0.0403(8)
O11 0.0967(13) 0.0533(9) 0.0642(10) -0.0285(8) 0.0308(9) -0.0449(9)
C1 0.0403(9) 0.0277(8) 0.0367(9) -0.0052(7) 0.0086(7) -0.0105(7)
C2 0.0419(10) 0.0290(9) 0.0336(9) -0.0030(7) 0.0047(7) -0.0110(7)
C3 0.0425(10) 0.0339(9) 0.0307(9) -0.0044(7) 0.0083(7) -0.0097(8)
C4 0.0319(9) 0.0360(9) 0.0319(9) -0.0077(7) 0.0054(7) -0.0063(7)
C5 0.0315(8) 0.0328(9) 0.0356(9) -0.0091(7) 0.0007(7) -0.0102(7)
C6 0.0395(9) 0.0307(9) 0.0305(8) -0.0047(7) 0.0043(7) -0.0112(7)
C7 0.0526(11) 0.0466(11) 0.0406(10) -0.0134(8) 0.0107(9) -0.0237(9)
C8 0.0372(9) 0.0335(9) 0.0325(9) -0.0078(7) 0.0031(7) -0.0152(7)

loop_
_atom_type_symbol
_atom_type_description
_atom_type_scat_dispersion_real
_atom_type_scat_dispersion_imag
_atom_type_scat_source
C C 0.0033 0.0016 'International Tables Vol C Tables 4.2.6.8 and 6.1.1.4'
H H 0.0000 0.0000 'International Tables Vol C Tables 4.2.6.8 and 6.1.1.4'
N N 0.0061 0.0033 'International Tables Vol C Tables 4.2.6.8 and 6.1.1.4'
O O 0.0106 0.0060 'International Tables Vol C Tables 4.2.6.8 and 6.1.1.4'

loop_
_geom_angle_atom_site_label_1
_geom_angle_atom_site_label_2
_geom_angle_atom_site_label_3
_geom_angle
O2 N1 O1 121.17(16)
O2 N1 C1 117.46(16)
O1 N1 C1 121.34(15)
O3 N2 O4 121.69(16)
O3 N2 C1 122.44(16)
O4 N2 C1 115.87(15)
C2 N3 O5 106.07(16)
C3 N4 O5 103.34(15)
C4 N5 O7 103.26(14)
C5 N6 O7 106.02(14)
O8 N7 O9 119.61(15)
O8 N7 C6 123.39(15)
O9 N7 C6 116.98(14)
O11 N8 O10 120.54(16)
O11 N8 C6 117.16(15)
O10 N8 C6 122.31(15)
C7 N9 H9A 120.0
C7 N9 H9B 120.0
H9A N9 H9B 120.0
C7 N10 H10A 120.0
C7 N10 H10B 120.0
H10A N10 H10B 120.0
C7 N11 H11A 120.0
C7 N11 H11B 120.0
H11A N11 H11B 120.0
C8 N12 H12A 120.0
C8 N12 H12B 120.0
H12A N12 H12B 120.0
C8 N13 H13A 120.0
C8 N13 H13B 120.0
H13A N13 H13B 120.0
C8 N14 H14A 120.0
C8 N14 H14B 120.0
H14A N14 H14B 120.0
N3 O5 N4 111.58(14)
C3 O6 C4 124.64(14)
N6 O7 N5 111.49(12)
N1 C1 N2 121.19(15)
N1 C1 C2 121.61(15)
N2 C1 C2 117.17(15)
N3 C2 C3 107.11(16)
N3 C2 C1 126.85(17)
C3 C2 C1 126.01(16)
N4 C3 O6 128.07(17)
N4 C3 C2 111.90(16)
O6 C3 C2 119.89(15)
N5 C4 O6 126.76(16)
N5 C4 C5 111.87(16)
O6 C4 C5 121.37(15)
N6 C5 C4 107.36(16)
N6 C5 C6 124.84(16)
C4 C5 C6 127.77(15)
N7 C6 N8 121.02(15)
N7 C6 C5 118.77(15)
N8 C6 C5 120.18(15)
N11 C7 N9 120.03(18)
N11 C7 N10 120.34(19)
N9 C7 N10 119.64(19)
N13 C8 N14 120.31(16)
N13 C8 N12 119.85(16)
N14 C8 N12 119.84(16)

loop_
_geom_bond_atom_site_label_1
_geom_bond_atom_site_label_2
_geom_bond_distance
N1 O2 1.236(2)
N1 O1 1.237(2)
N1 C1 1.371(2)
N2 O3 1.229(2)
N2 O4 1.236(2)
N2 C1 1.379(2)
N3 C2 1.290(2)
N3 O5 1.375(2)
N4 C3 1.281(2)
N4 O5 1.381(2)
N5 C4 1.282(2)
N5 O7 1.387(2)
N6 C5 1.291(2)
N6 O7 1.373(2)
N7 O8 1.2362(19)
N7 O9 1.2569(19)
N7 C6 1.361(2)
N8 O11 1.228(2)
N8 O10 1.229(2)
N8 C6 1.392(2)
N9 C7 1.310(3)
N9 H9A 0.8600
N9 H9B 0.8600
N10 C7 1.318(3)
N10 H10A 0.8600
N10 H10B 0.8600
N11 C7 1.300(3)
N11 H11A 0.8600
N11 H11B 0.8600
N12 C8 1.316(2)
N12 H12A 0.8600
N12 H12B 0.8600
N13 C8 1.308(2)
N13 H13A 0.8600
N13 H13B 0.8600
N14 C8 1.311(2)
N14 H14A 0.8600
N14 H14B 0.8600
O6 C3 1.336(2)
O6 C4 1.342(2)
C1 C2 1.441(2)
C2 C3 1.421(3)
C4 C5 1.418(2)
C5 C6 1.450(2)

loop_
_geom_torsion_atom_site_label_1
_geom_torsion_atom_site_label_2
_geom_torsion_atom_site_label_3
_geom_torsion_atom_site_label_4
_geom_torsion
C2 N3 O5 N4 0.2(3)
C3 N4 O5 N3 0.0(2)
C5 N6 O7 N5 0.80(19)
C4 N5 O7 N6 -0.76(19)
O2 N1 C1 N2 -176.74(18)
O1 N1 C1 N2 1.2(3)
O2 N1 C1 C2 5.1(3)
O1 N1 C1 C2 -176.97(18)
O3 N2 C1 N1 -20.3(3)
O4 N2 C1 N1 160.62(18)
O3 N2 C1 C2 157.96(19)
O4 N2 C1 C2 -21.1(3)
O5 N3 C2 C3 -0.3(2)
O5 N3 C2 C1 177.77(19)
N1 C1 C2 N3 -44.3(3)
N2 C1 C2 N3 137.5(2)
N1 C1 C2 C3 133.4(2)
N2 C1 C2 C3 -44.8(3)
O5 N4 C3 O6 -175.8(2)
O5 N4 C3 C2 -0.2(2)
C4 O6 C3 N4 -25.6(3)
C4 O6 C3 C2 159.13(19)
N3 C2 C3 N4 0.3(2)
C1 C2 C3 N4 -177.76(18)
N3 C2 C3 O6 176.30(19)
C1 C2 C3 O6 -1.8(3)
O7 N5 C4 O6 179.55(18)
O7 N5 C4 C5 0.4(2)
C3 O6 C4 N5 21.4(3)
C3 O6 C4 C5 -159.60(18)
O7 N6 C5 C4 -0.49(19)
O7 N6 C5 C6 177.56(15)
N5 C4 C5 N6 0.0(2)
O6 C4 C5 N6 -179.14(18)
N5 C4 C5 C6 -177.95(17)
O6 C4 C5 C6 2.9(3)
O8 N7 C6 N8 -5.4(3)
O9 N7 C6 N8 173.45(16)
O8 N7 C6 C5 176.56(16)
O9 N7 C6 C5 -4.6(2)
O11 N8 C6 N7 -173.03(17)
O10 N8 C6 N7 7.6(3)
O11 N8 C6 C5 5.0(3)
O10 N8 C6 C5 -174.39(17)
N6 C5 C6 N7 131.43(19)
C4 C5 C6 N7 -50.9(3)
N6 C5 C6 N8 -46.6(3)
C4 C5 C6 N8 131.02(19)
